data_7150001
loop_
_publ_author_name
'Pritchard, Robin G.'
'Stoodley, Richard J.'
'Yuen, Wai-Hung'

_publ_section_title
;
 Studies related to carba-pyranoses: synthesis of acetylated
 derivatives of
 4-amino-2,4-dideoxy-3-O-(beta-D-glucopyranosyl)-beta-L-(and beta-D-)
 altrocarba-pyranose from a D-glucose template.
;
_journal_issue 1
_journal_name_full 'Organic &amp; biomolecular chemistry'
_journal_page_first 162
_journal_page_last 171
_journal_paper_doi 10.1039/b410556g
_journal_volume 3
_journal_year 2005
_chemical_compound_source 'synthesis as described'
_chemical_formula_moiety 'C4 H5 N1 O4'
_chemical_formula_sum 'C4 H5 N O4'
_chemical_formula_weight 131.09
_chemical_name_systematic
;
?
;
_space_group_IT_number 14
_symmetry_cell_setting monoclinic
_symmetry_Int_Tables_number 14
_symmetry_space_group_name_Hall '-P 2yn'
_symmetry_space_group_name_H-M 'P 1 21/n 1'
_atom_sites_solution_hydrogens geom
_atom_sites_solution_primary direct
_atom_sites_solution_secondary difmap
_audit_conform_dict_location ftp://ftp.iucr.org/pub/cif_core.dic
_audit_conform_dict_name cif_core.dic
_audit_conform_dict_version 2.2
_audit_creation_date 2004-07-20T01:14:12-00:00
_audit_creation_method 'WinGX routine CIF_UPDATE'
_cell_angle_alpha 90
_cell_angle_beta 96.99(3)
_cell_angle_gamma 90
_cell_formula_units_Z 4
_cell_length_a 5.356(2)
_cell_length_b 6.688(2)
_cell_length_c 16.787(7)
_cell_measurement_reflns_used 25
_cell_measurement_temperature 293(2)
_cell_measurement_theta_max 15.2
_cell_measurement_theta_min 9.2
_cell_measurement_wavelength 0.71073
_cell_volume 596.9(4)
_computing_cell_refinement 'CAD4 Express (Enraf Nonius, 1994)'
_computing_data_collection 'CAD4 Express (Enraf Nonius, 1994)'
_computing_data_reduction 'XCAD4 (Harms & Wocadlo, 1995)'
_computing_molecular_graphics 'Ortep-3 for Windows (Farrugia, 1997)'
_computing_publication_material 'WinGX publication routines (Farrugia, 1999)'
_computing_structure_refinement 'SHELXL-97 (Sheldrick, 1997)'
_computing_structure_solution 'SHELXS-97 (Sheldrick, 1997)'
_diffrn_ambient_temperature 293(2)
_diffrn_detector 'scintillation LiI'
_diffrn_detector_dtime 1.195
_diffrn_measured_fraction_theta_full 0.836
_diffrn_measured_fraction_theta_max 0.836
_diffrn_measurement_device '\k-geometry diffractometer'
_diffrn_measurement_device_type 'Enraf Nonius CAD4'
_diffrn_measurement_method 'non-profiled omega/2theta scans'
_diffrn_radiation_monochromator graphite
_diffrn_radiation_probe x-ray
_diffrn_radiation_type MoK\a
_diffrn_radiation_wavelength 0.71073
_diffrn_reflns_av_R_equivalents 0.0227
_diffrn_reflns_av_unetI/netI 0.0329
_diffrn_reflns_limit_h_max 4
_diffrn_reflns_limit_h_min 0
_diffrn_reflns_limit_k_max 7
_diffrn_reflns_limit_k_min 0
_diffrn_reflns_limit_l_max 19
_diffrn_reflns_limit_l_min -19
_diffrn_reflns_number 987
_diffrn_reflns_theta_full 24.99
_diffrn_reflns_theta_max 24.99
_diffrn_reflns_theta_min 2.44
_diffrn_source 'Enraf Nonius FR590'
_diffrn_standards_decay_% -3
_diffrn_standards_interval_time 60
_diffrn_standards_number 3
_exptl_absorpt_coefficient_mu 0.133
_exptl_absorpt_correction_T_max 0.9803
_exptl_absorpt_correction_T_min 0.9611
_exptl_absorpt_correction_type none
_exptl_crystal_colour colourless
_exptl_crystal_density_diffrn 1.459
_exptl_crystal_density_method 'not measured'
_exptl_crystal_description plate
_exptl_crystal_F_000 272
_exptl_crystal_size_max 0.3
_exptl_crystal_size_mid 0.3
_exptl_crystal_size_min 0.15
_refine_diff_density_max 0.19
_refine_diff_density_min -0.141
_refine_diff_density_rms 0.042
_refine_ls_extinction_method none
_refine_ls_goodness_of_fit_ref 1.146
_refine_ls_hydrogen_treatment mixed
_refine_ls_matrix_type full
_refine_ls_number_parameters 90
_refine_ls_number_reflns 878
_refine_ls_number_restraints 0
_refine_ls_restrained_S_all 1.146
_refine_ls_R_factor_all 0.0829
_refine_ls_R_factor_gt 0.0534
_refine_ls_shift/su_max 0
_refine_ls_shift/su_mean 0
_refine_ls_structure_factor_coef Fsqd
_refine_ls_weighting_details 'calc w=1/[\s^2^(Fo^2^)+(0.0598P)^2^+0.2347P] where P=(Fo^2^+2Fc^2^)/3'
_refine_ls_weighting_scheme calc
_refine_ls_wR_factor_gt 0.1216
_refine_ls_wR_factor_ref 0.1404
_reflns_number_gt 621
_reflns_number_total 878
_reflns_threshold_expression >2sigma(I)
_cod_data_source_file b410556g.txt
_cod_data_source_block tom96y
_cod_database_code 7150001
_diffrn_standards_decay_corr_max 1.01
_diffrn_standards_decay_corr_min 0.943

loop_
_symmetry_equiv_pos_as_xyz
'x, y, z'
'-x+1/2, y+1/2, -z+1/2'
'-x, -y, -z'
'x-1/2, -y-1/2, z-1/2'

loop_
_atom_site_label
_atom_site_type_symbol
_atom_site_fract_x
_atom_site_fract_y
_atom_site_fract_z
_atom_site_U_iso_or_equiv
_atom_site_adp_type
_atom_site_occupancy
_atom_site_symmetry_multiplicity
_atom_site_calc_flag
_atom_site_refinement_flags
_atom_site_disorder_assembly
_atom_site_disorder_group
O1 O 0.1496(4) 0.1599(3) 0.42302(12) 0.0613(7) Uani 1 1 d . . .
O2 O 0.5209(6) 0.2451(4) 0.48988(14) 0.0693(8) Uani 1 1 d . . .
O3 O -0.1138(5) 0.4165(4) 0.67225(13) 0.0713(8) Uani 1 1 d . . .
O4 O 0.2231(5) 0.5610(4) 0.72791(14) 0.0836(9) Uani 1 1 d . . .
N1 N 0.1090(6) 0.4578(4) 0.67540(14) 0.0548(8) Uani 1 1 d . . .
C1 C 0.2973(8) 0.2320(5) 0.48607(17) 0.0488(9) Uani 1 1 d . . .
C2 C 0.1457(8) 0.2924(5) 0.54976(17) 0.0500(9) Uani 1 1 d . . .
C3 C 0.2531(7) 0.3869(5) 0.61290(17) 0.0513(9) Uani 1 1 d . . .
C4 C 0.2745(7) 0.0982(6) 0.35490(18) 0.0714(11) Uani 1 1 d . . .
H4A H 0.1517 0.0489 0.3131 0.107 Uiso 0.5 1 calc PR . .
H4B H 0.3936 -0.0056 0.3713 0.107 Uiso 0.5 1 calc PR . .
H4C H 0.3606 0.2105 0.3353 0.107 Uiso 0.5 1 calc PR . .
H4D H 0.4522 0.1203 0.3667 0.107 Uiso 0.5 1 calc PR . .
H4E H 0.2103 0.1748 0.3085 0.107 Uiso 0.5 1 calc PR . .
H4F H 0.2433 -0.0413 0.3444 0.107 Uiso 0.5 1 calc PR . .
H2 H -0.024(7) 0.265(5) 0.5433(17) 0.050(10) Uiso 1 1 d . . .
H3 H 0.428(7) 0.410(5) 0.6230(19) 0.061(11) Uiso 1 1 d . . .

loop_
_atom_site_aniso_label
_atom_site_aniso_U_11
_atom_site_aniso_U_22
_atom_site_aniso_U_33
_atom_site_aniso_U_23
_atom_site_aniso_U_13
_atom_site_aniso_U_12
O1 0.0642(17) 0.0760(15) 0.0428(11) -0.0071(11) 0.0037(10) -0.0026(13)
O2 0.0545(19) 0.0899(19) 0.0640(15) -0.0133(13) 0.0089(11) -0.0033(15)
O3 0.0632(19) 0.0938(19) 0.0588(14) -0.0059(12) 0.0150(12) -0.0065(16)
O4 0.095(2) 0.094(2) 0.0582(15) -0.0282(14) -0.0030(14) -0.0051(16)
N1 0.067(2) 0.0567(17) 0.0402(14) 0.0006(12) 0.0023(13) 0.0016(17)
C1 0.055(3) 0.0475(18) 0.0436(16) 0.0034(13) 0.0043(15) -0.0032(18)
C2 0.054(3) 0.0509(19) 0.0448(17) 0.0077(14) 0.0038(15) -0.0060(18)
C3 0.050(3) 0.057(2) 0.0466(17) -0.0013(15) 0.0045(15) -0.0026(18)
C4 0.091(3) 0.076(2) 0.0485(18) -0.0101(17) 0.0122(18) 0.005(2)

loop_
_atom_type_symbol
_atom_type_description
_atom_type_scat_dispersion_real
_atom_type_scat_dispersion_imag
_atom_type_scat_source
C C 0.0033 0.0016 'International Tables Vol C Tables 4.2.6.8 and 6.1.1.4'
H H 0 0 'International Tables Vol C Tables 4.2.6.8 and 6.1.1.4'
N N 0.0061 0.0033 'International Tables Vol C Tables 4.2.6.8 and 6.1.1.4'
O O 0.0106 0.006 'International Tables Vol C Tables 4.2.6.8 and 6.1.1.4'

loop_
_geom_angle_atom_site_label_1
_geom_angle_atom_site_label_2
_geom_angle_atom_site_label_3
_geom_angle
_geom_angle_site_symmetry_1
_geom_angle_site_symmetry_3
_geom_angle_publ_flag
C1 O1 C4 116.3(3) . . ?
O3 N1 O4 124.0(3) . . ?
O3 N1 C3 119.8(3) . . ?
O4 N1 C3 116.2(3) . . ?
O2 C1 O1 124.3(3) . . ?
O2 C1 C2 125.3(3) . . ?
O1 C1 C2 110.4(3) . . ?
C3 C2 C1 119.6(4) . . ?
C3 C2 H2 121.5(19) . . ?
C1 C2 H2 118.9(19) . . ?
C2 C3 N1 121.6(4) . . ?
C2 C3 H3 124(2) . . ?
N1 C3 H3 114.7(19) . . ?
O1 C4 H4A 109.5 . . ?
O1 C4 H4B 109.5 . . ?
H4A C4 H4B 109.5 . . ?
O1 C4 H4C 109.5 . . ?
H4A C4 H4C 109.5 . . ?
H4B C4 H4C 109.5 . . ?
O1 C4 H4D 109.5 . . ?
H4A C4 H4D 141.1 . . ?
H4B C4 H4D 56.3 . . ?
H4C C4 H4D 56.3 . . ?
O1 C4 H4E 109.5 . . ?
H4A C4 H4E 56.3 . . ?
H4B C4 H4E 141.1 . . ?
H4C C4 H4E 56.3 . . ?
H4D C4 H4E 109.5 . . ?
O1 C4 H4F 109.5 . . ?
H4A C4 H4F 56.3 . . ?
H4B C4 H4F 56.3 . . ?
H4C C4 H4F 141.1 . . ?
H4D C4 H4F 109.5 . . ?
H4E C4 H4F 109.5 . . ?

loop_
_geom_bond_atom_site_label_1
_geom_bond_atom_site_label_2
_geom_bond_distance
_geom_bond_site_symmetry_2
_geom_bond_publ_flag
O1 C1 1.332(4) . ?
O1 C4 1.453(4) . ?
O2 C1 1.195(4) . ?
O3 N1 1.220(3) . ?
O4 N1 1.223(3) . ?
N1 C3 1.455(4) . ?
C1 C2 1.475(5) . ?
C2 C3 1.306(4) . ?
C2 H2 0.92(3) . ?
C3 H3 0.94(3) . ?
C4 H4A 0.96 . ?
C4 H4B 0.96 . ?
C4 H4C 0.96 . ?
C4 H4D 0.96 . ?
C4 H4E 0.96 . ?
C4 H4F 0.96 . ?

loop_
_geom_torsion_atom_site_label_1
_geom_torsion_atom_site_label_2
_geom_torsion_atom_site_label_3
_geom_torsion_atom_site_label_4
_geom_torsion
_geom_torsion_site_symmetry_1
_geom_torsion_site_symmetry_2
_geom_torsion_site_symmetry_3
_geom_torsion_site_symmetry_4
_geom_torsion_publ_flag
C4 O1 C1 O2 -1.3(5) . . . . ?
C4 O1 C1 C2 178.8(3) . . . . ?
O2 C1 C2 C3 7.5(5) . . . . ?
O1 C1 C2 C3 -172.6(3) . . . . ?
C1 C2 C3 N1 177.0(3) . . . . ?
O3 N1 C3 C2 5.3(5) . . . . ?
O4 N1 C3 C2 -173.2(3) . . . . ?
